data_1525774
loop_
_publ_author_name
'Chisholm, C.R.I.'
'Haile, S.M.'

_publ_section_title
;
 X-ray structure refinement of Cs H S O4 in phase II
;
_journal_name_full 'Materials Research Bulletin'
_journal_page_first 999
_journal_page_last 1005
_journal_volume 35
_journal_year 2000
_chemical_formula_sum 'Cs H O4 S'
_chemical_name_systematic 'Cs (H S O4)'
_space_group_IT_number 14
_symmetry_space_group_name_Hall '-P 2ybc'
_symmetry_space_group_name_H-M 'P 1 21/c 1'
_cell_angle_alpha 90
_cell_angle_beta 110.78
_cell_angle_gamma 90
_cell_formula_units_Z 4
_cell_length_a 7.781
_cell_length_b 8.147
_cell_length_c 7.722
_cell_volume 457.669
_citation_journal_id_ASTM MRBUAC
_cod_data_source_file Chisholm_MRBUAC_2000_335.cif
_cod_data_source_block H1Cs1O4S1
_cod_original_cell_volume 457.6686
_cod_original_formula_sum 'H1 Cs1 O4 S1'
_cod_database_code 1525774

loop_
_symmetry_equiv_pos_as_xyz
x,y,z
-x,y+1/2,-z+1/2
-x,-y,-z
x,-y-1/2,z-1/2

loop_
_atom_site_label
_atom_site_type_symbol
_atom_site_fract_x
_atom_site_fract_y
_atom_site_fract_z
_atom_site_occupancy
_atom_site_U_iso_or_equiv
H1 H+1 0.625 0.295 0.057 1 0.0
O3 O-2 0.8947 0.2536 0.8594 1 0.0
O4 O-2 0.8062 0.996 0.1867 1 0.0
S1 S+6 0.75214 0.12727 0.27996 1 0.0
O2 O-2 0.6647 0.07 0.4079 1 0.0
Cs1 Cs+1 0.21551 0.12907 0.20605 1 0.0
O1 O-2 0.589 0.2207 0.1312 1 0.0
